data_7107756
loop_
_publ_author_name
'Jhen-Yi Lee'
'Yao-Huei Huang'
'Shu-Ya Liu'
'Shun-Chu Cheng'
'Yang-Ming Jhou'
'Jenn-Huei Lii'
'Hon Man Lee'

_publ_section_title
;
 Formation of CC-type palladacycles with assistance from an apparently
 innocent NH(CO) functional group
;
_journal_name_full Chem.Commun.
_journal_page_first 5632
_journal_paper_doi 10.1039/c2cc31299a
_journal_volume 48
_journal_year 2012
_chemical_formula_moiety 'C40 H38 Cl2 F2 N6 O2 Pd2, 4(C3 H7 N O)'
_chemical_formula_sum 'C52 H66 Cl2 F2 N10 O6 Pd2'
_chemical_formula_weight 1248.85
_space_group_IT_number 2
_symmetry_cell_setting triclinic
_symmetry_Int_Tables_number 2
_symmetry_space_group_name_Hall '-P 1'
_symmetry_space_group_name_H-M 'P -1'
_atom_sites_solution_hydrogens geom
_atom_sites_solution_primary direct
_atom_sites_solution_secondary difmap
_audit_creation_method SHELXL-97
_cell_angle_alpha 90.963(7)
_cell_angle_beta 106.242(6)
_cell_angle_gamma 94.606(7)
_cell_formula_units_Z 1
_cell_length_a 9.4686(11)
_cell_length_b 11.5276(14)
_cell_length_c 13.1627(16)
_cell_measurement_reflns_used 3907
_cell_measurement_temperature 150(2)
_cell_measurement_theta_max 27.4
_cell_measurement_theta_min 2.4
_cell_volume 1373.8(3)
_computing_cell_refinement 'SAINT (Bruker, 2007)'
_computing_data_collection 'APEX2 (Bruker, 2007)'
_computing_data_reduction 'SAINT (Bruker, 2007)'
_computing_molecular_graphics 'SHELXTL (Sheldrick, 2008)'
_computing_publication_material 'DIAMOND (Brandenburg, 2006)'
_computing_structure_refinement 'SHELXTL (Sheldrick, 2008)'
_computing_structure_solution 'SHELXTL (Sheldrick, 2008)'
_diffrn_ambient_temperature 150(2)
_diffrn_measured_fraction_theta_full 0.990
_diffrn_measured_fraction_theta_max 0.990
_diffrn_measurement_device_type 'Bruker SMART APEXII'
_diffrn_measurement_method \w
_diffrn_radiation_monochromator graphite
_diffrn_radiation_probe x-ray
_diffrn_radiation_type MoK\a
_diffrn_radiation_wavelength 0.71073
_diffrn_reflns_av_R_equivalents 0.0632
_diffrn_reflns_av_sigmaI/netI 0.0838
_diffrn_reflns_limit_h_max 12
_diffrn_reflns_limit_h_min -11
_diffrn_reflns_limit_k_max 14
_diffrn_reflns_limit_k_min -14
_diffrn_reflns_limit_l_max 16
_diffrn_reflns_limit_l_min -16
_diffrn_reflns_number 13690
_diffrn_reflns_theta_full 27.00
_diffrn_reflns_theta_max 27.00
_diffrn_reflns_theta_min 1.61
_diffrn_source 'fine-focus sealed tube'
_diffrn_standards_decay_% 0
_diffrn_standards_interval_count 0
_diffrn_standards_interval_time 0
_diffrn_standards_number 0
_exptl_absorpt_coefficient_mu 0.816
_exptl_absorpt_correction_T_max 0.8670
_exptl_absorpt_correction_T_min 0.8538
_exptl_absorpt_correction_type multi-scan
_exptl_absorpt_process_details 'SADABS (Sheldrick, 2003)'
_exptl_crystal_density_diffrn 1.510
_exptl_crystal_density_method 'not measured'
_exptl_crystal_F_000 640
_exptl_crystal_size_max 0.20
_exptl_crystal_size_mid 0.19
_exptl_crystal_size_min 0.18
_refine_diff_density_max 1.169
_refine_diff_density_min -0.841
_refine_diff_density_rms 0.117
_refine_ls_extinction_method none
_refine_ls_goodness_of_fit_ref 0.999
_refine_ls_hydrogen_treatment constr
_refine_ls_matrix_type full
_refine_ls_number_parameters 340
_refine_ls_number_reflns 5937
_refine_ls_number_restraints 0
_refine_ls_restrained_S_all 0.999
_refine_ls_R_factor_all 0.0662
_refine_ls_R_factor_gt 0.0514
_refine_ls_shift/su_max 0.001
_refine_ls_shift/su_mean 0.000
_refine_ls_structure_factor_coef Fsqd
_refine_ls_weighting_details 'calc w=1/[\s^2^(Fo^2^)+(0.0657P)^2^+0.0000P] where P=(Fo^2^+2Fc^2^)/3'
_refine_ls_weighting_scheme calc
_refine_ls_wR_factor_gt 0.1265
_refine_ls_wR_factor_ref 0.1371
_reflns_number_gt 4654
_reflns_number_total 5937
_reflns_threshold_expression I>2\s
_cod_data_source_file c2cc31299a.txt
_cod_data_source_block ljy306
_cod_database_code 7107756

loop_
_symmetry_equiv_pos_as_xyz
'x, y, z'
'-x, -y, -z'

loop_
_atom_site_label
_atom_site_type_symbol
_atom_site_fract_x
_atom_site_fract_y
_atom_site_fract_z
_atom_site_U_iso_or_equiv
_atom_site_adp_type
_atom_site_occupancy
_atom_site_symmetry_multiplicity
_atom_site_calc_flag
_atom_site_refinement_flags
Pd1 Pd 0.54272(3) -0.04033(3) 0.63883(2) 0.03480(13) Uani 1 1 d .
Cl1 Cl 0.66797(11) -0.02325(11) 0.50121(8) 0.0478(3) Uani 1 1 d .
O1 O 0.5055(4) 0.1000(3) 0.9016(3) 0.0560(9) Uani 1 1 d .
N3 N 0.6845(4) -0.0206(3) 0.9012(3) 0.0430(8) Uani 1 1 d .
C3 C 0.2617(5) 0.0986(4) 0.7007(3) 0.0406(10) Uani 1 1 d .
C20 C 0.6993(4) -0.1217(4) 0.7377(3) 0.0392(9) Uani 1 1 d .
N1 N 0.3001(4) -0.0067(3) 0.7298(3) 0.0392(8) Uani 1 1 d .
N2 N 0.1122(4) 0.0916(3) 0.6665(3) 0.0433(8) Uani 1 1 d .
C2 C 0.0590(5) -0.0200(4) 0.6756(4) 0.0499(11) Uani 1 1 d .
H2 H -0.0421 -0.0487 0.6572 0.060 Uiso 1 1 calc R
C6 C -0.0234(5) 0.2518(4) 0.7119(4) 0.0446(10) Uani 1 1 d .
C1 C 0.1740(5) -0.0820(4) 0.7149(4) 0.0444(10) Uani 1 1 d .
H1 H 0.1700 -0.1624 0.7297 0.053 Uiso 1 1 calc R
C5 C 0.0191(5) 0.1868(4) 0.6254(4) 0.0504(11) Uani 1 1 d .
H5A H -0.0717 0.1539 0.5718 0.061 Uiso 1 1 calc R
H5B H 0.0732 0.2422 0.5899 0.061 Uiso 1 1 calc R
C7 C -0.1288(6) 0.2003(5) 0.7556(4) 0.0548(12) Uani 1 1 d .
H7 H -0.1729 0.1240 0.7321 0.066 Uiso 1 1 calc R
C4 C 0.3598(5) 0.2059(4) 0.7001(4) 0.0524(12) Uani 1 1 d .
H4A H 0.3699 0.2544 0.7641 0.079 Uiso 1 1 calc R
H4B H 0.3170 0.2496 0.6374 0.079 Uiso 1 1 calc R
H4C H 0.4573 0.1845 0.6986 0.079 Uiso 1 1 calc R
C8 C 0.0396(5) 0.3640(4) 0.7461(4) 0.0560(12) Uani 1 1 d .
H8 H 0.1102 0.4009 0.7154 0.067 Uiso 1 1 calc R
C10 C -0.1055(6) 0.3695(5) 0.8657(4) 0.0548(12) Uani 1 1 d .
C9 C -0.0019(6) 0.4219(5) 0.8261(4) 0.0613(14) Uani 1 1 d .
H9 H 0.0427 0.4974 0.8520 0.074 Uiso 1 1 calc R
C11 C -0.1702(6) 0.2601(5) 0.8336(4) 0.0628(14) Uani 1 1 d .
H11 H -0.2423 0.2253 0.8640 0.075 Uiso 1 1 calc R
F1 F -0.1486(4) 0.4274(3) 0.9419(3) 0.0845(11) Uani 1 1 d .
C12 C 0.4507(4) -0.0480(4) 0.7612(3) 0.0376(9) Uani 1 1 d .
H12 H 0.4403 -0.1316 0.7791 0.045 Uiso 1 1 calc R
C13 C 0.5467(5) 0.0184(4) 0.8591(3) 0.0422(10) Uani 1 1 d .
C14 C 0.7681(5) 0.0241(5) 1.0081(4) 0.0601(14) Uani 1 1 d .
H14A H 0.7256 0.0937 1.0262 0.090 Uiso 1 1 calc R
H14B H 0.8714 0.0442 1.0102 0.090 Uiso 1 1 calc R
H14C H 0.7628 -0.0357 1.0593 0.090 Uiso 1 1 calc R
C15 C 0.7451(4) -0.1049(4) 0.8488(3) 0.0406(10) Uani 1 1 d .
C19 C 0.7632(5) -0.2078(4) 0.6939(4) 0.0426(10) Uani 1 1 d .
H19 H 0.7287 -0.2252 0.6198 0.051 Uiso 1 1 calc R
C16 C 0.8552(5) -0.1690(4) 0.9095(4) 0.0512(11) Uani 1 1 d .
H16 H 0.8850 -0.1579 0.9844 0.061 Uiso 1 1 calc R
C18 C 0.8745(5) -0.2684(4) 0.7546(4) 0.0521(12) Uani 1 1 d .
H18 H 0.9184 -0.3239 0.7218 0.063 Uiso 1 1 calc R
C17 C 0.9217(5) -0.2485(5) 0.8625(4) 0.0554(12) Uani 1 1 d .
H17 H 0.9995 -0.2890 0.9044 0.066 Uiso 1 1 calc R
N5 N 0.4948(6) 0.6304(5) 0.9024(4) 0.0750(14) Uani 1 1 d .
O3 O 0.2644(7) 0.6543(5) 0.8024(6) 0.125(2) Uani 1 1 d .
C25 C 0.3658(10) 0.6669(6) 0.8874(8) 0.096(2) Uani 1 1 d .
H25 H 0.3461 0.7063 0.9453 0.115 Uiso 1 1 calc R
C27 C 0.5361(8) 0.5707(8) 0.8191(6) 0.101(2) Uani 1 1 d .
H27A H 0.5982 0.5087 0.8492 0.152 Uiso 1 1 calc R
H27B H 0.5911 0.6262 0.7856 0.152 Uiso 1 1 calc R
H27C H 0.4469 0.5368 0.7662 0.152 Uiso 1 1 calc R
C26 C 0.6082(9) 0.6486(7) 1.0038(6) 0.113(3) Uani 1 1 d .
H26A H 0.5771 0.7038 1.0490 0.169 Uiso 1 1 calc R
H26B H 0.7012 0.6801 0.9918 0.169 Uiso 1 1 calc R
H26C H 0.6223 0.5742 1.0386 0.169 Uiso 1 1 calc R
N6 N 0.7042(5) 0.4170(4) 0.5068(4) 0.0678(13) Uani 1 1 d .
C28 C 0.6554(11) 0.4565(11) 0.5968(7) 0.151(4) Uani 1 1 d .
H28A H 0.6874 0.4048 0.6556 0.226 Uiso 1 1 calc R
H28B H 0.5474 0.4550 0.5758 0.226 Uiso 1 1 calc R
H28C H 0.6986 0.5362 0.6192 0.226 Uiso 1 1 calc R
C29 C 0.6611(11) 0.2997(7) 0.4693(9) 0.162(5) Uani 1 1 d .
H29A H 0.7010 0.2834 0.4099 0.243 Uiso 1 1 calc R
H29B H 0.5531 0.2873 0.4456 0.243 Uiso 1 1 calc R
H29C H 0.6995 0.2473 0.5265 0.243 Uiso 1 1 calc R
C30 C 0.7761(11) 0.4918(10) 0.4738(10) 0.154(5) Uani 1 1 d .
H30 H 0.8092 0.4601 0.4182 0.184 Uiso 1 1 calc R
O5 O 0.8172(8) 0.5912(5) 0.4895(5) 0.131(2) Uani 1 1 d .

loop_
_atom_site_aniso_label
_atom_site_aniso_U_11
_atom_site_aniso_U_22
_atom_site_aniso_U_33
_atom_site_aniso_U_23
_atom_site_aniso_U_13
_atom_site_aniso_U_12
Pd1 0.02644(18) 0.0445(2) 0.03172(18) -0.00124(12) 0.00469(12) 0.00587(13)
Cl1 0.0312(5) 0.0781(8) 0.0347(5) 0.0053(5) 0.0066(4) 0.0169(5)
O1 0.050(2) 0.063(2) 0.0528(19) -0.0178(16) 0.0087(15) 0.0150(16)
N3 0.0354(19) 0.053(2) 0.0350(18) -0.0062(15) 0.0023(15) 0.0006(17)
C3 0.039(2) 0.047(3) 0.036(2) -0.0038(18) 0.0127(18) 0.0011(19)
C20 0.029(2) 0.041(2) 0.048(2) 0.0000(18) 0.0117(17) 0.0001(18)
N1 0.0318(18) 0.046(2) 0.0396(18) -0.0019(15) 0.0102(15) 0.0055(16)
N2 0.0308(18) 0.052(2) 0.047(2) -0.0016(16) 0.0085(15) 0.0079(16)
C2 0.032(2) 0.055(3) 0.059(3) -0.005(2) 0.010(2) -0.003(2)
C6 0.030(2) 0.049(3) 0.052(3) 0.000(2) 0.0051(18) 0.0113(19)
C1 0.035(2) 0.047(3) 0.050(2) 0.0008(19) 0.0113(19) 0.000(2)
C5 0.040(2) 0.059(3) 0.049(3) -0.004(2) 0.006(2) 0.009(2)
C7 0.051(3) 0.049(3) 0.062(3) -0.006(2) 0.013(2) -0.001(2)
C4 0.046(3) 0.051(3) 0.056(3) 0.001(2) 0.010(2) -0.003(2)
C8 0.045(3) 0.050(3) 0.069(3) 0.000(2) 0.012(2) 0.004(2)
C10 0.052(3) 0.063(3) 0.046(3) -0.005(2) 0.005(2) 0.018(3)
C9 0.055(3) 0.046(3) 0.074(3) -0.014(2) 0.002(3) 0.011(2)
C11 0.054(3) 0.074(4) 0.064(3) 0.001(3) 0.022(3) 0.005(3)
F1 0.094(3) 0.093(3) 0.066(2) -0.0177(18) 0.0167(18) 0.035(2)
C12 0.030(2) 0.045(2) 0.035(2) -0.0025(17) 0.0057(16) 0.0031(18)
C13 0.038(2) 0.054(3) 0.034(2) -0.0010(18) 0.0098(18) 0.001(2)
C14 0.043(3) 0.084(4) 0.042(3) -0.016(2) -0.003(2) 0.003(3)
C15 0.032(2) 0.050(3) 0.035(2) -0.0004(18) 0.0019(17) -0.0007(19)
C19 0.033(2) 0.045(3) 0.048(2) -0.0031(19) 0.0087(18) 0.0045(19)
C16 0.041(3) 0.057(3) 0.046(3) -0.001(2) -0.003(2) 0.004(2)
C18 0.042(3) 0.048(3) 0.064(3) -0.002(2) 0.010(2) 0.009(2)
C17 0.040(3) 0.052(3) 0.065(3) 0.006(2) -0.001(2) 0.010(2)
N5 0.080(4) 0.073(3) 0.075(3) -0.006(3) 0.026(3) 0.009(3)
O3 0.093(4) 0.109(5) 0.166(6) 0.028(4) 0.017(4) 0.041(4)
C25 0.104(6) 0.071(5) 0.127(7) 0.010(4) 0.055(6) 0.022(4)
C27 0.100(6) 0.125(7) 0.084(5) -0.018(4) 0.033(4) 0.017(5)
C26 0.135(7) 0.098(6) 0.088(5) -0.010(4) 0.016(5) -0.038(5)
N6 0.068(3) 0.058(3) 0.064(3) -0.005(2) -0.003(2) 0.004(2)
C28 0.130(8) 0.204(12) 0.093(6) -0.022(6) -0.025(6) 0.078(8)
C29 0.151(8) 0.079(6) 0.179(10) -0.042(6) -0.078(7) 0.015(6)
C30 0.118(8) 0.109(8) 0.183(11) 0.054(7) -0.032(7) -0.031(6)
O5 0.177(6) 0.075(4) 0.141(5) 0.004(3) 0.055(5) -0.021(4)

loop_
_atom_type_symbol
_atom_type_description
_atom_type_scat_dispersion_real
_atom_type_scat_dispersion_imag
_atom_type_scat_source
C C 0.0033 0.0016 'International Tables Vol C Tables 4.2.6.8 and 6.1.1.4'
H H 0.0000 0.0000 'International Tables Vol C Tables 4.2.6.8 and 6.1.1.4'
N N 0.0061 0.0033 'International Tables Vol C Tables 4.2.6.8 and 6.1.1.4'
O O 0.0106 0.0060 'International Tables Vol C Tables 4.2.6.8 and 6.1.1.4'
F F 0.0171 0.0103 'International Tables Vol C Tables 4.2.6.8 and 6.1.1.4'
Pd Pd -0.9988 1.0072 'International Tables Vol C Tables 4.2.6.8 and 6.1.1.4'
Cl Cl 0.1484 0.1585 'International Tables Vol C Tables 4.2.6.8 and 6.1.1.4'

loop_
_geom_angle_atom_site_label_1
_geom_angle_atom_site_label_2
_geom_angle_atom_site_label_3
_geom_angle
_geom_angle_site_symmetry_3
C20 Pd1 C12 82.79(17) .
C20 Pd1 Cl1 95.11(12) .
C12 Pd1 Cl1 175.89(11) .
C20 Pd1 Cl1 168.93(12) 2_656
C12 Pd1 Cl1 99.49(12) 2_656
Cl1 Pd1 Cl1 83.24(4) 2_656
Pd1 Cl1 Pd1 96.76(4) 2_656
C13 N3 C15 123.7(3) .
C13 N3 C14 117.1(4) .
C15 N3 C14 119.2(4) .
N1 C3 N2 107.3(4) .
N1 C3 C4 128.2(4) .
N2 C3 C4 124.5(4) .
C19 C20 C15 117.2(4) .
C19 C20 Pd1 117.2(3) .
C15 C20 Pd1 125.5(3) .
C3 N1 C1 109.2(4) .
C3 N1 C12 128.2(4) .
C1 N1 C12 122.2(4) .
C3 N2 C2 108.5(4) .
C3 N2 C5 127.0(4) .
C2 N2 C5 124.5(4) .
C1 C2 N2 108.1(4) .
C1 C2 H2 126.0 .
N2 C2 H2 126.0 .
C7 C6 C8 119.6(4) .
C7 C6 C5 119.7(4) .
C8 C6 C5 120.7(4) .
C2 C1 N1 106.9(4) .
C2 C1 H1 126.6 .
N1 C1 H1 126.6 .
N2 C5 C6 112.4(4) .
N2 C5 H5A 109.1 .
C6 C5 H5A 109.1 .
N2 C5 H5B 109.1 .
C6 C5 H5B 109.1 .
H5A C5 H5B 107.9 .
C6 C7 C11 120.0(5) .
C6 C7 H7 120.0 .
C11 C7 H7 120.0 .
C3 C4 H4A 109.5 .
C3 C4 H4B 109.5 .
H4A C4 H4B 109.5 .
C3 C4 H4C 109.5 .
H4A C4 H4C 109.5 .
H4B C4 H4C 109.5 .
C6 C8 C9 119.5(5) .
C6 C8 H8 120.3 .
C9 C8 H8 120.3 .
C9 C10 C11 122.9(5) .
C9 C10 F1 119.1(5) .
C11 C10 F1 118.0(5) .
C10 C9 C8 119.1(5) .
C10 C9 H9 120.4 .
C8 C9 H9 120.4 .
C10 C11 C7 118.9(5) .
C10 C11 H11 120.6 .
C7 C11 H11 120.6 .
N1 C12 C13 110.8(3) .
N1 C12 Pd1 111.0(3) .
C13 C12 Pd1 112.2(3) .
N1 C12 H12 107.5 .
C13 C12 H12 107.5 .
Pd1 C12 H12 107.5 .
O1 C13 N3 121.3(4) .
O1 C13 C12 123.1(4) .
N3 C13 C12 115.6(4) .
N3 C14 H14A 109.5 .
N3 C14 H14B 109.5 .
H14A C14 H14B 109.5 .
N3 C14 H14C 109.5 .
H14A C14 H14C 109.5 .
H14B C14 H14C 109.5 .
C16 C15 C20 119.8(4) .
C16 C15 N3 118.8(4) .
C20 C15 N3 121.4(4) .
C18 C19 C20 122.2(4) .
C18 C19 H19 118.9 .
C20 C19 H19 118.9 .
C17 C16 C15 121.1(4) .
C17 C16 H16 119.4 .
C15 C16 H16 119.4 .
C17 C18 C19 120.0(4) .
C17 C18 H18 120.0 .
C19 C18 H18 120.0 .
C18 C17 C16 119.5(5) .
C18 C17 H17 120.2 .
C16 C17 H17 120.2 .
C25 N5 C27 121.7(7) .
C25 N5 C26 122.0(7) .
C27 N5 C26 116.3(6) .
O3 C25 N5 124.9(8) .
O3 C25 H25 117.5 .
N5 C25 H25 117.5 .
N5 C27 H27A 109.5 .
N5 C27 H27B 109.5 .
H27A C27 H27B 109.5 .
N5 C27 H27C 109.5 .
H27A C27 H27C 109.5 .
H27B C27 H27C 109.5 .
N5 C26 H26A 109.5 .
N5 C26 H26B 109.5 .
H26A C26 H26B 109.5 .
N5 C26 H26C 109.5 .
H26A C26 H26C 109.5 .
H26B C26 H26C 109.5 .
C30 N6 C29 128.9(10) .
C30 N6 C28 114.1(9) .
C29 N6 C28 117.0(8) .
N6 C28 H28A 109.5 .
N6 C28 H28B 109.5 .
H28A C28 H28B 109.5 .
N6 C28 H28C 109.5 .
H28A C28 H28C 109.5 .
H28B C28 H28C 109.5 .
N6 C29 H29A 109.5 .
N6 C29 H29B 109.5 .
H29A C29 H29B 109.5 .
N6 C29 H29C 109.5 .
H29A C29 H29C 109.5 .
H29B C29 H29C 109.5 .
O5 C30 N6 139.4(14) .
O5 C30 H30 110.3 .
N6 C30 H30 110.3 .

loop_
_geom_bond_atom_site_label_1
_geom_bond_atom_site_label_2
_geom_bond_distance
_geom_bond_site_symmetry_2
Pd1 C20 1.989(4) .
Pd1 C12 2.034(4) .
Pd1 Cl1 2.4295(11) .
Pd1 Cl1 2.4774(11) 2_656
Cl1 Pd1 2.4774(11) 2_656
O1 C13 1.230(5) .
N3 C13 1.381(6) .
N3 C15 1.427(5) .
N3 C14 1.470(5) .
C3 N1 1.328(6) .
C3 N2 1.355(5) .
C3 C4 1.487(6) .
C20 C19 1.399(6) .
C20 C15 1.410(6) .
N1 C1 1.383(5) .
N1 C12 1.489(5) .
N2 C2 1.364(6) .
N2 C5 1.477(6) .
C2 C1 1.337(6) .
C2 H2 0.9500 .
C6 C7 1.384(7) .
C6 C8 1.392(7) .
C6 C5 1.516(6) .
C1 H1 0.9500 .
C5 H5A 0.9900 .
C5 H5B 0.9900 .
C7 C11 1.388(7) .
C7 H7 0.9500 .
C4 H4A 0.9800 .
C4 H4B 0.9800 .
C4 H4C 0.9800 .
C8 C9 1.400(7) .
C8 H8 0.9500 .
C10 C9 1.342(8) .
C10 C11 1.363(8) .
C10 F1 1.367(5) .
C9 H9 0.9500 .
C11 H11 0.9500 .
C12 C13 1.508(6) .
C12 H12 1.0000 .
C14 H14A 0.9800 .
C14 H14B 0.9800 .
C14 H14C 0.9800 .
C15 C16 1.396(6) .
C19 C18 1.380(6) .
C19 H19 0.9500 .
C16 C17 1.382(7) .
C16 H16 0.9500 .
C18 C17 1.373(7) .
C18 H18 0.9500 .
C17 H17 0.9500 .
N5 C25 1.289(9) .
N5 C27 1.443(8) .
N5 C26 1.459(9) .
O3 C25 1.251(10) .
C25 H25 0.9500 .
C27 H27A 0.9800 .
C27 H27B 0.9800 .
C27 H27C 0.9800 .
C26 H26A 0.9800 .
C26 H26B 0.9800 .
C26 H26C 0.9800 .
N6 C30 1.216(11) .
N6 C29 1.420(9) .
N6 C28 1.465(10) .
C28 H28A 0.9800 .
C28 H28B 0.9800 .
C28 H28C 0.9800 .
C29 H29A 0.9800 .
C29 H29B 0.9800 .
C29 H29C 0.9800 .
C30 O5 1.176(11) .
C30 H30 0.9500 .

loop_
_geom_torsion_atom_site_label_1
_geom_torsion_atom_site_label_2
_geom_torsion_atom_site_label_3
_geom_torsion_atom_site_label_4
_geom_torsion
_geom_torsion_site_symmetry_1
_geom_torsion_site_symmetry_4
C20 Pd1 Cl1 Pd1 168.99(12) . 2_656
C12 Pd1 Cl1 Pd1 -131.9(18) . 2_656
Cl1 Pd1 Cl1 Pd1 0.0 2_656 2_656
C12 Pd1 C20 C19 142.2(3) . .
Cl1 Pd1 C20 C19 -41.4(3) . .
Cl1 Pd1 C20 C19 39.5(8) 2_656 .
C12 Pd1 C20 C15 -33.7(4) . .
Cl1 Pd1 C20 C15 142.8(4) . .
Cl1 Pd1 C20 C15 -136.3(5) 2_656 .
N2 C3 N1 C1 -0.4(4) . .
C4 C3 N1 C1 -178.2(4) . .
N2 C3 N1 C12 172.3(4) . .
C4 C3 N1 C12 -5.6(7) . .
N1 C3 N2 C2 0.3(5) . .
C4 C3 N2 C2 178.2(4) . .
N1 C3 N2 C5 -179.5(4) . .
C4 C3 N2 C5 -1.5(6) . .
C3 N2 C2 C1 -0.1(5) . .
C5 N2 C2 C1 179.7(4) . .
N2 C2 C1 N1 -0.2(5) . .
C3 N1 C1 C2 0.3(5) . .
C12 N1 C1 C2 -172.8(4) . .
C3 N2 C5 C6 -90.5(5) . .
C2 N2 C5 C6 89.7(5) . .
C7 C6 C5 N2 -74.2(5) . .
C8 C6 C5 N2 107.5(5) . .
C8 C6 C7 C11 -0.6(8) . .
C5 C6 C7 C11 -178.9(5) . .
C7 C6 C8 C9 1.6(7) . .
C5 C6 C8 C9 179.9(4) . .
C11 C10 C9 C8 1.8(8) . .
F1 C10 C9 C8 -178.4(5) . .
C6 C8 C9 C10 -2.2(8) . .
C9 C10 C11 C7 -0.8(9) . .
F1 C10 C11 C7 179.4(5) . .
C6 C7 C11 C10 0.1(8) . .
C3 N1 C12 C13 62.2(5) . .
C1 N1 C12 C13 -126.0(4) . .
C3 N1 C12 Pd1 -63.3(5) . .
C1 N1 C12 Pd1 108.5(4) . .
C20 Pd1 C12 N1 -173.1(3) . .
Cl1 Pd1 C12 N1 127.4(17) . .
Cl1 Pd1 C12 N1 -4.0(3) 2_656 .
C20 Pd1 C12 C13 62.3(3) . .
Cl1 Pd1 C12 C13 3(2) . .
Cl1 Pd1 C12 C13 -128.7(3) 2_656 .
C15 N3 C13 O1 -172.1(4) . .
C14 N3 C13 O1 11.1(7) . .
C15 N3 C13 C12 9.9(6) . .
C14 N3 C13 C12 -167.0(4) . .
N1 C12 C13 O1 -4.1(6) . .
Pd1 C12 C13 O1 120.7(4) . .
N1 C12 C13 N3 173.9(4) . .
Pd1 C12 C13 N3 -61.3(4) . .
C19 C20 C15 C16 3.2(6) . .
Pd1 C20 C15 C16 179.1(3) . .
C19 C20 C15 N3 -178.9(4) . .
Pd1 C20 C15 N3 -3.0(6) . .
C13 N3 C15 C16 -157.0(4) . .
C14 N3 C15 C16 19.8(6) . .
C13 N3 C15 C20 25.1(7) . .
C14 N3 C15 C20 -158.2(4) . .
C15 C20 C19 C18 -5.0(6) . .
Pd1 C20 C19 C18 178.8(4) . .
C20 C15 C16 C17 0.6(7) . .
N3 C15 C16 C17 -177.4(4) . .
C20 C19 C18 C17 2.9(7) . .
C19 C18 C17 C16 1.1(8) . .
C15 C16 C17 C18 -2.8(8) . .
C27 N5 C25 O3 0.7(12) . .
C26 N5 C25 O3 179.7(7) . .
C29 N6 C30 O5 175.9(12) . .
C28 N6 C30 O5 -3.2(17) . .
